data_1535560
loop_
_publ_author_name
'Tramsek, M.'
'Tavcar, G.'
'Benkic, P.'
'Bunic, T.'
'Zemva, B.'

_publ_section_title
;
 Alkaline earth metal poly(hydrogenfluorides) hexafluoroarsenates(V) and
 hexafluorophosphates(V): M2(H2F3)(HF2)(AF6) (M = Ca, A = As; M = Sr, A =
 As, P)
;
_journal_name_full 'Journal of Fluorine Chemistry'
_journal_page_first 1088
_journal_page_last 1094
_journal_volume 126
_journal_year 2005
_chemical_formula_sum 'F13 H4 P Sr2'
_chemical_name_systematic 'Sr2 (H2 F3) (H F2)2 (P F6)'
_space_group_IT_number 91
_symmetry_space_group_name_Hall 'P 4w 2c'
_symmetry_space_group_name_H-M 'P 41 2 2'
_cell_angle_alpha 90
_cell_angle_beta 90
_cell_angle_gamma 90
_cell_formula_units_Z 4
_cell_length_a 7.37
_cell_length_b 7.37
_cell_length_c 17.937
_cell_volume 974.282
_citation_journal_id_ASTM JFLCAR
_cod_data_source_file Tramsek_JFLCAR_2005_1962.cif
_cod_data_source_block H4F13P1Sr2
_cod_original_cell_volume 974.2822
_cod_original_formula_sum 'H4 F13 P1 Sr2'
_cod_database_code 1535560

loop_
_symmetry_equiv_pos_as_xyz
x,y,z
-y,x,z+1/4
-x,-y,z+1/2
y,-x,z+3/4
x,-y,-z+1/2
y,x,-z+3/4
-x,y,-z
-y,-x,-z+1/4

loop_
_atom_site_label
_atom_site_type_symbol
_atom_site_fract_x
_atom_site_fract_y
_atom_site_fract_z
_atom_site_occupancy
_atom_site_U_iso_or_equiv
F5 F-1 0.1492 0.6224 0.01639 1 0.0
F3 F-1 0.5669 0.16 0.07205 1 0.0
H2 H+1 0.622 0.104 0.1186 1 0.0
F2 F-1 -0.0626 0.2933 0.07235 1 0.0
F7 F-1 0.1486 0.9309 0.01582 1 0.0
Sr1 Sr+2 0.25764 0.26224 0.040561 1 0.0
H1 H+1 0.37 0.46 0.1836 1 0.0
F1 F-1 0.5 0.4876 0 1 0.0
P1 P+5 0 0.7745 0 1 0.0
F4 F-1 0.2918 0.444 0.15367 1 0.0
F6 F-1 -0.0559 0.7764 0.08654 1 0.0
